data_7242522
loop_
_publ_author_name
'Yang, Fan'
'Li, Ni Ya'
'Ge, Ye'
'Liu, Dong'

_publ_section_title
;
 Single-crystal to single-crystal transformation of a coordination chain
 to a two-dimensional coordination network through a photocycloaddition
 reaction
;
_journal_issue 15
_journal_name_full CrystEngComm
_journal_page_first 2783
_journal_page_last 2787
_journal_paper_doi 10.1039/D1CE00230A
_journal_volume 23
_journal_year 2021
_chemical_formula_moiety 'C26 H20 Cd N2 O6'
_chemical_formula_sum 'C26 H20 Cd N2 O6'
_chemical_formula_weight 568.85
_space_group_crystal_system triclinic
_space_group_IT_number 2
_space_group_name_Hall '-P 1'
_space_group_name_H-M_alt 'P -1'
_atom_sites_solution_hydrogens mixed
_audit_creation_method SHELXL-2014/7
_audit_update_record
;
2021-02-16 deposited with the CCDC.	2021-03-25 downloaded from the CCDC.
;
_cell_angle_alpha 97.09(2)
_cell_angle_beta 96.377(19)
_cell_angle_gamma 100.882(16)
_cell_formula_units_Z 2
_cell_length_a 9.353(6)
_cell_length_b 10.076(6)
_cell_length_c 12.911(8)
_cell_measurement_reflns_used 61910
_cell_measurement_temperature 294(2)
_cell_measurement_theta_max 27.547
_cell_measurement_theta_min 3.164
_cell_volume 1174.4(13)
_computing_cell_refinement 'SMART (Bruker, 2001)'
_computing_data_collection 'SMART (Bruker, 2001)'
_computing_data_reduction 'SAINT-Plus (Bruker, 2009)'
_computing_molecular_graphics 'DIAMOND (Brandenburg, 2010)'
_computing_structure_refinement 'SHELXL2014 (Sheldrick, 2015)'
_computing_structure_solution 'SHELXL-2014/7 (Sheldrick, 2015)'
_diffrn_ambient_temperature 294(2)
_diffrn_measured_fraction_theta_full 0.998
_diffrn_measured_fraction_theta_max 0.986
_diffrn_measurement_device_type 'CCD area detector'
_diffrn_measurement_method 'phi and omega scans'
_diffrn_radiation_type MoK\a
_diffrn_radiation_wavelength 0.71073
_diffrn_reflns_av_R_equivalents 0.0497
_diffrn_reflns_av_unetI/netI 0.0249
_diffrn_reflns_Laue_measured_fraction_full 0.998
_diffrn_reflns_Laue_measured_fraction_max 0.986
_diffrn_reflns_limit_h_max 12
_diffrn_reflns_limit_h_min -12
_diffrn_reflns_limit_k_max 13
_diffrn_reflns_limit_k_min -13
_diffrn_reflns_limit_l_max 16
_diffrn_reflns_limit_l_min -16
_diffrn_reflns_number 61910
_diffrn_reflns_point_group_measured_fraction_full 0.998
_diffrn_reflns_point_group_measured_fraction_max 0.986
_diffrn_reflns_theta_full 25.242
_diffrn_reflns_theta_max 27.547
_diffrn_reflns_theta_min 3.164
_diffrn_source 'fine-focus sealed tube'
_exptl_absorpt_coefficient_mu 0.975
_exptl_absorpt_correction_T_max 0.943
_exptl_absorpt_correction_T_min 0.895
_exptl_absorpt_correction_type multi-scan
_exptl_absorpt_process_details 'SADABS; Bruker, 2008'
_exptl_crystal_colour light-yellow
_exptl_crystal_density_diffrn 1.609
_exptl_crystal_description block
_exptl_crystal_F_000 572
_exptl_crystal_size_max 0.100
_exptl_crystal_size_mid 0.070
_exptl_crystal_size_min 0.060
_refine_diff_density_max 0.365
_refine_diff_density_min -0.837
_refine_diff_density_rms 0.067
_refine_ls_extinction_method none
_refine_ls_goodness_of_fit_ref 1.121
_refine_ls_hydrogen_treatment constr
_refine_ls_matrix_type full
_refine_ls_number_parameters 316
_refine_ls_number_reflns 5339
_refine_ls_number_restraints 0
_refine_ls_restrained_S_all 1.121
_refine_ls_R_factor_all 0.0393
_refine_ls_R_factor_gt 0.0315
_refine_ls_shift/su_max 0.002
_refine_ls_shift/su_mean 0.000
_refine_ls_structure_factor_coef Fsqd
_refine_ls_weighting_details 'w=1/[\s^2^(Fo^2^)+(0.0233P)^2^+0.8429P] where P=(Fo^2^+2Fc^2^)/3'
_refine_ls_weighting_scheme calc
_refine_ls_wR_factor_gt 0.0626
_refine_ls_wR_factor_ref 0.0649
_reflns_Friedel_coverage 0.000
_reflns_number_gt 4744
_reflns_number_total 5339
_reflns_threshold_expression 'I > 2\s(I)'
_cod_data_source_file d1ce00230a2.cif
_cod_data_source_block 2
_cod_depositor_comments 'Adding full bibliography for 7242521--7242522.cif.'
_cod_database_code 7242522
_shelx_shelxl_version_number 2014/7
_shelx_space_group_comment
;
The symmetry employed for this shelxl refinement is uniquely defined
by the following loop, which should always be used as a source of
symmetry information in preference to the above space-group names.
They are only intended as comments.
;
_shelx_estimated_absorpt_t_min 0.909
_shelx_estimated_absorpt_t_max 0.944

loop_
_space_group_symop_operation_xyz
'x, y, z'
'-x, -y, -z'

loop_
_atom_site_label
_atom_site_type_symbol
_atom_site_fract_x
_atom_site_fract_y
_atom_site_fract_z
_atom_site_U_iso_or_equiv
_atom_site_adp_type
_atom_site_occupancy
_atom_site_site_symmetry_order
_atom_site_calc_flag
_atom_site_refinement_flags_posn
_atom_site_refinement_flags_adp
_atom_site_refinement_flags_occupancy
_atom_site_disorder_assembly
_atom_site_disorder_group
Cd1 Cd 0.58656(2) 0.21197(2) 0.85739(2) 0.02922(6) Uani 1 1 d . . . . .
N1 N 0.3365(2) 0.1245(2) 0.81011(17) 0.0370(5) Uani 1 1 d . . . . .
N2 N 0.1589(2) 0.7073(2) 0.10387(17) 0.0361(5) Uani 1 1 d . . . . .
O1 O 0.5865(2) 0.35787(18) 0.73563(16) 0.0439(5) Uani 1 1 d . . . . .
O2 O 0.5418(3) 0.4759(2) 0.88146(16) 0.0546(6) Uani 1 1 d . . . . .
O3 O 0.5863(2) 0.97070(18) 0.87827(14) 0.0393(4) Uani 1 1 d . . . . .
O4 O 0.6484(2) 1.04760(18) 0.73163(15) 0.0444(5) Uani 1 1 d . . . . .
O5 O 0.5999(2) 0.71241(17) 0.80059(13) 0.0343(4) Uani 1 1 d . . . . .
O6 O 0.5661(2) 0.2577(2) 1.03072(14) 0.0470(5) Uani 1 1 d . . . . .
H1W H 0.5341 0.3262 1.0568 0.071 Uiso 1 1 d R U . . .
H2W H 0.5237 0.1977 1.0642 0.071 Uiso 1 1 d R U . . .
C1 C 0.2481(3) 0.0706(3) 0.8767(2) 0.0438(7) Uani 1 1 d . . . . .
H1 H 0.2889 0.0666 0.9451 0.053 Uiso 1 1 calc R U . . .
C2 C 0.1001(3) 0.0213(3) 0.8472(2) 0.0484(7) Uani 1 1 d . . . . .
H2 H 0.0414 -0.0139 0.8950 0.058 Uiso 1 1 calc R U . . .
C3 C 0.0398(3) 0.0250(3) 0.7455(2) 0.0460(7) Uani 1 1 d . . . . .
H3 H -0.0606 -0.0063 0.7245 0.055 Uiso 1 1 calc R U . . .
C4 C 0.1298(3) 0.0758(3) 0.67379(19) 0.0330(5) Uani 1 1 d . . . . .
C5 C 0.2764(3) 0.1259(3) 0.7117(2) 0.0360(6) Uani 1 1 d . . . . .
H5 H 0.3373 0.1629 0.6658 0.043 Uiso 1 1 calc R U . . .
C6 C 0.0788(3) 0.0747(3) 0.55879(19) 0.0337(6) Uani 1 1 d . . . . .
H6 H 0.1304 0.1578 0.5360 0.040 Uiso 1 1 calc R U . . .
C7 C -0.0880(3) 0.0542(3) 0.52173(19) 0.0339(5) Uani 1 1 d . . . . .
H7 H -0.1418 0.0231 0.5782 0.041 Uiso 1 1 calc R U . . .
C8 C -0.1476(3) 0.1727(3) 0.48373(19) 0.0336(5) Uani 1 1 d . . . . .
C9 C -0.2771(3) 0.1993(3) 0.5166(2) 0.0404(6) Uani 1 1 d . . . . .
H9 H -0.3237 0.1459 0.5618 0.049 Uiso 1 1 calc R U . . .
C10 C -0.3375(3) 0.3040(3) 0.4828(2) 0.0460(7) Uani 1 1 d . . . . .
H10 H -0.4237 0.3209 0.5063 0.055 Uiso 1 1 calc R U . . .
C11 C -0.2713(3) 0.3846(3) 0.4144(2) 0.0442(7) Uani 1 1 d . . . . .
H11 H -0.3138 0.4543 0.3921 0.053 Uiso 1 1 calc R U . . .
C12 C -0.1412(3) 0.3613(3) 0.3790(2) 0.0375(6) Uani 1 1 d . . . . .
C13 C -0.0799(3) 0.2567(3) 0.4159(2) 0.0389(6) Uani 1 1 d . . . . .
H13 H 0.0085 0.2420 0.3950 0.047 Uiso 1 1 calc R U . . .
C14 C -0.0702(3) 0.4445(3) 0.3040(2) 0.0444(7) Uani 1 1 d . . . . .
H14 H 0.0299 0.4487 0.3034 0.053 Uiso 1 1 calc R U . . .
C15 C -0.1345(3) 0.5131(3) 0.2383(2) 0.0416(6) Uani 1 1 d . . . . .
H15 H -0.2337 0.5124 0.2406 0.050 Uiso 1 1 calc R U . . .
C16 C -0.0632(3) 0.5908(3) 0.1614(2) 0.0358(6) Uani 1 1 d . . . . .
C17 C -0.1427(3) 0.6068(3) 0.0676(2) 0.0436(7) Uani 1 1 d . . . . .
H17 H -0.2440 0.5752 0.0550 0.052 Uiso 1 1 calc R U . . .
C18 C -0.0702(3) 0.6701(3) -0.0068(2) 0.0468(7) Uani 1 1 d . . . . .
H18 H -0.1227 0.6814 -0.0695 0.056 Uiso 1 1 calc R U . . .
C19 C 0.0802(3) 0.7163(3) 0.0128(2) 0.0436(7) Uani 1 1 d . . . . .
H19 H 0.1283 0.7549 -0.0389 0.052 Uiso 1 1 calc R U . . .
C20 C 0.0868(3) 0.6472(3) 0.1764(2) 0.0365(6) Uani 1 1 d . . . . .
H20 H 0.1408 0.6433 0.2406 0.044 Uiso 1 1 calc R U . . .
C21 C 0.5771(3) 0.4674(3) 0.7916(2) 0.0356(6) Uani 1 1 d . . . . .
C22 C 0.6154(3) 0.5944(2) 0.7432(2) 0.0316(5) Uani 1 1 d . . . . .
C23 C 0.6645(3) 0.6218(3) 0.6520(2) 0.0411(6) Uani 1 1 d . . . . .
H23 H 0.6858 0.5592 0.5998 0.049 Uiso 1 1 calc R U . . .
C24 C 0.6773(3) 0.7645(3) 0.6508(2) 0.0406(6) Uani 1 1 d . . . . .
H24 H 0.7075 0.8131 0.5976 0.049 Uiso 1 1 calc R U . . .
C25 C 0.6371(3) 0.8152(2) 0.7417(2) 0.0330(5) Uani 1 1 d . . . . .
C26 C 0.6229(3) 0.9541(3) 0.7874(2) 0.0332(5) Uani 1 1 d . . . . .

loop_
_atom_site_aniso_label
_atom_site_aniso_U_11
_atom_site_aniso_U_22
_atom_site_aniso_U_33
_atom_site_aniso_U_23
_atom_site_aniso_U_13
_atom_site_aniso_U_12
Cd1 0.03245(10) 0.02614(9) 0.02884(10) 0.00631(6) 0.00449(7) 0.00384(7)
N1 0.0365(12) 0.0401(12) 0.0336(11) 0.0100(10) 0.0010(9) 0.0050(10)
N2 0.0377(12) 0.0364(12) 0.0340(12) 0.0069(9) 0.0067(9) 0.0048(9)
O1 0.0529(12) 0.0268(9) 0.0535(12) 0.0099(9) 0.0071(10) 0.0096(8)
O2 0.0802(16) 0.0411(12) 0.0417(12) 0.0167(9) 0.0110(11) 0.0021(11)
O3 0.0579(12) 0.0329(10) 0.0302(9) 0.0054(8) 0.0099(8) 0.0147(9)
O4 0.0675(14) 0.0257(9) 0.0434(11) 0.0110(8) 0.0187(10) 0.0078(9)
O5 0.0474(11) 0.0257(9) 0.0335(9) 0.0087(7) 0.0133(8) 0.0100(8)
O6 0.0591(13) 0.0468(12) 0.0345(10) 0.0042(9) 0.0175(9) 0.0039(10)
C1 0.0472(17) 0.0530(17) 0.0285(13) 0.0102(12) -0.0023(12) 0.0054(13)
C2 0.0463(17) 0.0621(19) 0.0337(15) 0.0179(14) 0.0072(12) -0.0043(14)
C3 0.0345(15) 0.0634(19) 0.0357(15) 0.0150(14) -0.0006(12) -0.0029(13)
C4 0.0353(13) 0.0326(13) 0.0304(13) 0.0089(10) 0.0025(10) 0.0040(11)
C5 0.0353(14) 0.0421(15) 0.0307(13) 0.0106(11) 0.0041(11) 0.0049(11)
C6 0.0322(13) 0.0369(14) 0.0313(13) 0.0131(11) 0.0025(10) 0.0008(11)
C7 0.0312(13) 0.0421(14) 0.0286(12) 0.0129(11) 0.0043(10) 0.0030(11)
C8 0.0313(13) 0.0411(14) 0.0274(12) 0.0080(11) 0.0006(10) 0.0046(11)
C9 0.0408(15) 0.0512(17) 0.0314(13) 0.0117(12) 0.0096(11) 0.0084(13)
C10 0.0405(16) 0.0554(18) 0.0485(17) 0.0112(14) 0.0177(13) 0.0166(14)
C11 0.0450(16) 0.0464(17) 0.0478(17) 0.0145(13) 0.0111(13) 0.0179(13)
C12 0.0344(14) 0.0418(15) 0.0385(14) 0.0116(12) 0.0068(11) 0.0085(11)
C13 0.0308(14) 0.0495(16) 0.0407(15) 0.0163(13) 0.0091(11) 0.0107(12)
C14 0.0349(15) 0.0514(17) 0.0527(17) 0.0213(14) 0.0125(13) 0.0106(13)
C15 0.0339(14) 0.0463(16) 0.0464(16) 0.0134(13) 0.0085(12) 0.0071(12)
C16 0.0352(14) 0.0351(14) 0.0389(14) 0.0100(11) 0.0059(11) 0.0081(11)
C17 0.0363(15) 0.0421(16) 0.0519(17) 0.0124(13) 0.0004(13) 0.0067(12)
C18 0.0474(17) 0.0532(18) 0.0403(16) 0.0152(14) -0.0038(13) 0.0123(14)
C19 0.0524(18) 0.0438(16) 0.0377(15) 0.0145(12) 0.0089(13) 0.0106(13)
C20 0.0372(14) 0.0406(15) 0.0334(13) 0.0107(11) 0.0053(11) 0.0084(11)
C21 0.0335(13) 0.0310(14) 0.0423(15) 0.0136(12) -0.0003(11) 0.0050(11)
C22 0.0339(13) 0.0241(12) 0.0385(14) 0.0060(10) 0.0076(11) 0.0076(10)
C23 0.0487(16) 0.0317(14) 0.0451(16) 0.0032(12) 0.0189(13) 0.0083(12)
C24 0.0553(17) 0.0299(13) 0.0405(15) 0.0097(11) 0.0226(13) 0.0059(12)
C25 0.0383(14) 0.0258(12) 0.0365(14) 0.0100(10) 0.0092(11) 0.0048(10)
C26 0.0346(13) 0.0287(13) 0.0356(14) 0.0074(11) 0.0034(11) 0.0041(10)

loop_
_atom_type_symbol
_atom_type_description
_atom_type_scat_dispersion_real
_atom_type_scat_dispersion_imag
_atom_type_scat_source
C C 0.0033 0.0016 'International Tables Vol C Tables 4.2.6.8 and 6.1.1.4'
H H 0.0000 0.0000 'International Tables Vol C Tables 4.2.6.8 and 6.1.1.4'
Cd Cd -0.8075 1.2024 'International Tables Vol C Tables 4.2.6.8 and 6.1.1.4'
N N 0.0061 0.0033 'International Tables Vol C Tables 4.2.6.8 and 6.1.1.4'
O O 0.0106 0.0060 'International Tables Vol C Tables 4.2.6.8 and 6.1.1.4'

loop_
_geom_angle_atom_site_label_1
_geom_angle_atom_site_label_2
_geom_angle_atom_site_label_3
_geom_angle
_geom_angle_site_symmetry_1
_geom_angle_site_symmetry_3
_geom_angle_publ_flag
O6 Cd1 O1 127.38(8) . . ?
O6 Cd1 N1 93.34(8) . . ?
O1 Cd1 N1 91.67(8) . . ?
O6 Cd1 N2 89.71(8) . 2_666 ?
O1 Cd1 N2 87.52(8) . 2_666 ?
N1 Cd1 N2 176.68(8) . 2_666 ?
O6 Cd1 O4 142.26(7) . 1_545 ?
O1 Cd1 O4 89.68(8) . 1_545 ?
N1 Cd1 O4 92.31(8) . 1_545 ?
N2 Cd1 O4 84.47(8) 2_666 1_545 ?
O6 Cd1 O3 89.42(7) . 1_545 ?
O1 Cd1 O3 143.05(7) . 1_545 ?
N1 Cd1 O3 81.75(8) . 1_545 ?
N2 Cd1 O3 96.97(7) 2_666 1_545 ?
O4 Cd1 O3 54.61(7) 1_545 1_545 ?
O6 Cd1 C26 116.24(8) . 1_545 ?
O1 Cd1 C26 116.36(8) . 1_545 ?
N1 Cd1 C26 85.95(8) . 1_545 ?
N2 Cd1 C26 91.52(8) 2_666 1_545 ?
O4 Cd1 C26 27.30(7) 1_545 1_545 ?
O3 Cd1 C26 27.33(7) 1_545 1_545 ?
C5 N1 C1 117.9(2) . . ?
C5 N1 Cd1 118.64(17) . . ?
C1 N1 Cd1 123.49(18) . . ?
C19 N2 C20 117.7(2) . . ?
C19 N2 Cd1 123.52(18) . 2_666 ?
C20 N2 Cd1 118.75(17) . 2_666 ?
C21 O1 Cd1 101.56(17) . . ?
C26 O3 Cd1 87.95(15) . 1_565 ?
C26 O4 Cd1 92.88(16) . 1_565 ?
C22 O5 C25 106.93(19) . . ?
Cd1 O6 H1W 123.1 . . ?
Cd1 O6 H2W 122.2 . . ?
H1W O6 H2W 99.5 . . ?
N1 C1 C2 122.3(2) . . ?
N1 C1 H1 118.8 . . ?
C2 C1 H1 118.8 . . ?
C1 C2 C3 118.9(3) . . ?
C1 C2 H2 120.5 . . ?
C3 C2 H2 120.5 . . ?
C2 C3 C4 119.9(3) . . ?
C2 C3 H3 120.0 . . ?
C4 C3 H3 120.0 . . ?
C5 C4 C3 116.7(2) . . ?
C5 C4 C6 118.6(2) . . ?
C3 C4 C6 124.6(2) . . ?
N1 C5 C4 124.2(2) . . ?
N1 C5 H5 117.9 . . ?
C4 C5 H5 117.9 . . ?
C4 C6 C7 118.6(2) . . ?
C4 C6 C7 118.0(2) . 2_556 ?
C7 C6 C7 90.64(19) . 2_556 ?
C4 C6 H6 109.4 . . ?
C7 C6 H6 109.4 . . ?
C7 C6 H6 109.4 2_556 . ?
C8 C7 C6 118.7(2) . . ?
C8 C7 C6 120.8(2) . 2_556 ?
C6 C7 C6 89.36(19) . 2_556 ?
C8 C7 H7 108.8 . . ?
C6 C7 H7 108.8 . . ?
C6 C7 H7 108.8 2_556 . ?
C9 C8 C13 117.8(2) . . ?
C9 C8 C7 118.3(2) . . ?
C13 C8 C7 123.8(2) . . ?
C10 C9 C8 120.7(3) . . ?
C10 C9 H9 119.7 . . ?
C8 C9 H9 119.7 . . ?
C9 C10 C11 121.0(3) . . ?
C9 C10 H10 119.5 . . ?
C11 C10 H10 119.5 . . ?
C10 C11 C12 120.3(3) . . ?
C10 C11 H11 119.9 . . ?
C12 C11 H11 119.9 . . ?
C11 C12 C13 117.8(2) . . ?
C11 C12 C14 121.2(2) . . ?
C13 C12 C14 121.0(2) . . ?
C12 C13 C8 122.3(2) . . ?
C12 C13 H13 118.9 . . ?
C8 C13 H13 118.9 . . ?
C15 C14 C12 126.8(3) . . ?
C15 C14 H14 116.6 . . ?
C12 C14 H14 116.6 . . ?
C14 C15 C16 125.9(3) . . ?
C14 C15 H15 117.0 . . ?
C16 C15 H15 117.0 . . ?
C17 C16 C20 116.5(2) . . ?
C17 C16 C15 121.2(2) . . ?
C20 C16 C15 122.3(2) . . ?
C18 C17 C16 119.7(3) . . ?
C18 C17 H17 120.1 . . ?
C16 C17 H17 120.1 . . ?
C19 C18 C17 119.6(3) . . ?
C19 C18 H18 120.2 . . ?
C17 C18 H18 120.2 . . ?
N2 C19 C18 122.1(3) . . ?
N2 C19 H19 119.0 . . ?
C18 C19 H19 119.0 . . ?
N2 C20 C16 124.2(2) . . ?
N2 C20 H20 117.9 . . ?
C16 C20 H20 117.9 . . ?
O2 C21 O1 125.2(2) . . ?
O2 C21 C22 119.3(2) . . ?
O1 C21 C22 115.5(2) . . ?
C23 C22 O5 109.5(2) . . ?
C23 C22 C21 134.3(2) . . ?
O5 C22 C21 116.2(2) . . ?
C22 C23 C24 107.1(2) . . ?
C22 C23 H23 126.4 . . ?
C24 C23 H23 126.4 . . ?
C25 C24 C23 106.4(2) . . ?
C25 C24 H24 126.8 . . ?
C23 C24 H24 126.8 . . ?
C24 C25 O5 110.1(2) . . ?
C24 C25 C26 133.4(2) . . ?
O5 C25 C26 116.5(2) . . ?
O4 C26 O3 124.5(2) . . ?
O4 C26 C25 117.1(2) . . ?
O3 C26 C25 118.4(2) . . ?
O4 C26 Cd1 59.82(14) . 1_565 ?
O3 C26 Cd1 64.72(13) . 1_565 ?
C25 C26 Cd1 175.78(18) . 1_565 ?

loop_
_geom_bond_atom_site_label_1
_geom_bond_atom_site_label_2
_geom_bond_distance
_geom_bond_site_symmetry_2
_geom_bond_publ_flag
Cd1 O6 2.265(2) . ?
Cd1 O1 2.281(2) . ?
Cd1 N1 2.322(3) . ?
Cd1 N2 2.341(3) 2_666 ?
Cd1 O4 2.371(2) 1_545 ?
Cd1 O3 2.478(2) 1_545 ?
Cd1 C26 2.739(3) 1_545 ?
N1 C5 1.333(3) . ?
N1 C1 1.350(4) . ?
N2 C19 1.339(4) . ?
N2 C20 1.350(3) . ?
N2 Cd1 2.341(3) 2_666 ?
O1 C21 1.265(3) . ?
O2 C21 1.238(3) . ?
O3 C26 1.258(3) . ?
O3 Cd1 2.479(2) 1_565 ?
O4 C26 1.258(3) . ?
O4 Cd1 2.371(2) 1_565 ?
O5 C22 1.362(3) . ?
O5 C25 1.374(3) . ?
O6 H1W 0.8499 . ?
O6 H2W 0.8500 . ?
C1 C2 1.373(4) . ?
C1 H1 0.9300 . ?
C2 C3 1.378(4) . ?
C2 H2 0.9300 . ?
C3 C4 1.398(4) . ?
C3 H3 0.9300 . ?
C4 C5 1.380(4) . ?
C4 C6 1.506(3) . ?
C5 H5 0.9300 . ?
C6 C7 1.547(4) . ?
C6 C7 1.583(4) 2_556 ?
C6 H6 0.9800 . ?
C7 C8 1.521(4) . ?
C7 C6 1.583(4) 2_556 ?
C7 H7 0.9800 . ?
C8 C9 1.388(4) . ?
C8 C13 1.409(4) . ?
C9 C10 1.381(4) . ?
C9 H9 0.9300 . ?
C10 C11 1.390(4) . ?
C10 H10 0.9300 . ?
C11 C12 1.396(4) . ?
C11 H11 0.9300 . ?
C12 C13 1.400(4) . ?
C12 C14 1.487(4) . ?
C13 H13 0.9300 . ?
C14 C15 1.323(4) . ?
C14 H14 0.9300 . ?
C15 C16 1.478(4) . ?
C15 H15 0.9300 . ?
C16 C17 1.392(4) . ?
C16 C20 1.393(4) . ?
C17 C18 1.386(4) . ?
C17 H17 0.9300 . ?
C18 C19 1.380(4) . ?
C18 H18 0.9300 . ?
C19 H19 0.9300 . ?
C20 H20 0.9300 . ?
C21 C22 1.493(3) . ?
C22 C23 1.352(4) . ?
C23 C24 1.422(4) . ?
C23 H23 0.9300 . ?
C24 C25 1.343(4) . ?
C24 H24 0.9300 . ?
C25 C26 1.486(4) . ?
C26 Cd1 2.739(3) 1_565 ?
